data_7118430
loop_
_publ_author_name
'Dan Wu'
'Li Shao'
'Yang Li'
'Qinglian Hu'
'Feihe Huang'
'Guocan Yu'
'Guping Tang'

_publ_section_title
;
 A boron difluoride dye showing the aggregation-induced emission feature
 and high sensitivity to intra- and extra-cellular pH changes
;
_journal_name_full Chem.Commun.
_journal_page_first 541
_journal_volume 52
_journal_year 2016
_chemical_formula_moiety 'C24 H21 B F2 N4'
_chemical_formula_sum 'C24 H21 B F2 N4'
_chemical_formula_weight 414.26
_chemical_name_systematic
;
 ? 
;
_space_group_crystal_system triclinic
_space_group_IT_number 2
_space_group_name_Hall '-P 1'
_space_group_name_H-M_alt 'P -1'
_symmetry_space_group_name_Hall '-P 1'
_symmetry_space_group_name_H-M 'P -1'
_atom_sites_solution_hydrogens geom
_atom_sites_solution_primary direct
_atom_sites_solution_secondary difmap
_audit_creation_date 2015-05-11
_audit_creation_method
;
Olex2 1.2
(compiled 2014.03.20 svn.r2914 for OlexSys, GUI svn.r4816)
;
_audit_update_record
;
2015-10-01 deposited with the CCDC.
2015-10-29 downloaded from the CCDC.
;
_cell_angle_alpha 83.179(7)
_cell_angle_beta 79.851(7)
_cell_angle_gamma 84.564(7)
_cell_formula_units_Z 2
_cell_length_a 8.4892(7)
_cell_length_b 8.7454(7)
_cell_length_c 14.2585(11)
_cell_measurement_reflns_used 1698
_cell_measurement_temperature 293(2)
_cell_measurement_theta_max 29.3532
_cell_measurement_theta_min 3.2560
_cell_volume 1031.68(15)
_computing_cell_refinement
;
CrysAlisPro, Agilent Technologies,
Version 1.171.35.11 (release 16-05-2011 CrysAlis171 .NET)
(compiled May 16 2011,17:55:39)
;
_computing_data_collection
;
CrysAlisPro, Agilent Technologies,
Version 1.171.35.11 (release 16-05-2011 CrysAlis171 .NET)
(compiled May 16 2011,17:55:39)
;
_computing_data_reduction
;
CrysAlisPro, Agilent Technologies,
Version 1.171.35.11 (release 16-05-2011 CrysAlis171 .NET)
(compiled May 16 2011,17:55:39)
;
_computing_molecular_graphics 'Olex2 (Dolomanov et al., 2009)'
_computing_publication_material 'Olex2 (Dolomanov et al., 2009)'
_computing_structure_refinement 'ShelXL (Sheldrick, 2008)'
_computing_structure_solution 'ShelXS (Sheldrick, 2008)'
_diffrn_ambient_temperature 293.15
_diffrn_detector_area_resol_mean 10.3592
_diffrn_measured_fraction_theta_full 0.997
_diffrn_measured_fraction_theta_max 0.997
_diffrn_measurement_device_type 'Xcalibur, Atlas, Gemini ultra'
_diffrn_measurement_method '\w scans'
_diffrn_orient_matrix_UB_11 0.0047089000
_diffrn_orient_matrix_UB_12 0.0762583000
_diffrn_orient_matrix_UB_13 -0.0231033000
_diffrn_orient_matrix_UB_21 0.0737852000
_diffrn_orient_matrix_UB_22 -0.0229662000
_diffrn_orient_matrix_UB_23 -0.0284377000
_diffrn_orient_matrix_UB_31 -0.0421868000
_diffrn_orient_matrix_UB_32 -0.0191752000
_diffrn_orient_matrix_UB_33 -0.0352063000
_diffrn_radiation_monochromator graphite
_diffrn_radiation_type MoK\a
_diffrn_radiation_wavelength 0.71073
_diffrn_reflns_av_R_equivalents 0.0292
_diffrn_reflns_av_unetI/netI 0.0461
_diffrn_reflns_limit_h_max 10
_diffrn_reflns_limit_h_min -10
_diffrn_reflns_limit_k_max 10
_diffrn_reflns_limit_k_min -10
_diffrn_reflns_limit_l_max 17
_diffrn_reflns_limit_l_min -14
_diffrn_reflns_number 6450
_diffrn_reflns_theta_full 25.35
_diffrn_reflns_theta_max 25.35
_diffrn_reflns_theta_min 3.26
_diffrn_source 'Enhance (Mo) X-ray Source'
_exptl_absorpt_coefficient_mu 0.092
_exptl_absorpt_correction_T_max 1.00000
_exptl_absorpt_correction_T_min 0.92355
_exptl_absorpt_correction_type multi-scan
_exptl_absorpt_process_details
;
CrysAlisPro, Agilent Technologies,
Version 1.171.35.11 (release 16-05-2011 CrysAlis171 .NET)
(compiled May 16 2011,17:55:39)
Empirical absorption correction using spherical harmonics,
 implemented in SCALE3 ABSPACK scaling algorithm.
;
_exptl_crystal_colour yellow
_exptl_crystal_colour_primary yellow
_exptl_crystal_density_diffrn 1.334
_exptl_crystal_density_method 'not measured'
_exptl_crystal_description block
_exptl_crystal_F_000 432
_exptl_crystal_size_max 0.48
_exptl_crystal_size_mid 0.38
_exptl_crystal_size_min 0.3
_refine_diff_density_max 0.153
_refine_diff_density_min -0.205
_refine_diff_density_rms 0.045
_refine_ls_extinction_method none
_refine_ls_goodness_of_fit_ref 1.041
_refine_ls_hydrogen_treatment constr
_refine_ls_matrix_type full
_refine_ls_number_parameters 282
_refine_ls_number_reflns 3780
_refine_ls_number_restraints 0
_refine_ls_restrained_S_all 1.041
_refine_ls_R_factor_all 0.0773
_refine_ls_R_factor_gt 0.0491
_refine_ls_shift/su_max 0.000
_refine_ls_shift/su_mean 0.000
_refine_ls_structure_factor_coef Fsqd
_refine_ls_weighting_details 'calc w=1/[\s^2^(Fo^2^)+(0.0617P)^2^+0.0158P] where P=(Fo^2^+2Fc^2^)/3'
_refine_ls_weighting_scheme calc
_refine_ls_wR_factor_gt 0.1119
_refine_ls_wR_factor_ref 0.1357
_reflns_number_gt 2533
_reflns_number_total 3780
_reflns_threshold_expression >2sigma(I)
_cod_data_source_file c5cc08429f2.cif
_cod_data_source_block 150511_ygc_532
_cod_original_cell_volume 1031.68(14)
_cod_database_code 7118430
_chemical_oxdiff_formula 'c10 h10 n2 b1 f1'
_reflns_odcompleteness_completeness 99.53
_reflns_odcompleteness_iscentric 1
_reflns_odcompleteness_theta 26.32
_olex2_refinement_description
;
1. Fixed Uiso
 At 1.2 times of:
  All C(H) groups
 At 1.5 times of:
  All C(H,H,H) groups
2.a Aromatic/amide H refined with riding coordinates:
 C1(H1), C2(H2), C3(H3), C4(H4), C8(H8), C9(H9), C12(H12), C13(H13), C15(H15),
 C16(H16), C20(H20), C21(H21), C22(H22), C23(H23), C24(H24)
2.b Idealised Me refined as rotating group:
 C17(H17A,H17B,H17C), C18(H18A,H18B,H18C)
;

loop_
_space_group_symop_id
_space_group_symop_operation_xyz
1 'x, y, z'
2 '-x, -y, -z'

loop_
_atom_site_label
_atom_site_type_symbol
_atom_site_fract_x
_atom_site_fract_y
_atom_site_fract_z
_atom_site_U_iso_or_equiv
_atom_site_adp_type
_atom_site_occupancy
_atom_site_calc_flag
_atom_site_disorder_assembly
_atom_site_disorder_group
_atom_site_refinement_flags_posn
F1 F 0.37000(15) 0.74167(14) 0.43444(7) 0.0657(4) Uani 1 d . . .
F2 F 0.50287(14) 0.63413(13) 0.30368(9) 0.0708(4) Uani 1 d . . .
N1 N 0.21311(18) 0.64450(17) 0.33249(10) 0.0413(4) Uani 1 d . . .
N2 N 0.12225(19) 0.85679(18) 0.22840(11) 0.0474(4) Uani 1 d . . .
N3 N 0.36476(18) 0.88159(17) 0.28002(10) 0.0413(4) Uani 1 d . . .
N4 N 0.2589(3) 1.5086(2) -0.00386(13) 0.0775(7) Uani 1 d . . .
C1 C 0.2960(3) 0.4214(2) 0.43791(13) 0.0510(5) Uani 1 d . . .
H1 H 0.3923 0.4636 0.4383 0.061 Uiso 1 calc . . R
C2 C 0.2639(3) 0.2828(2) 0.48996(14) 0.0569(6) Uani 1 d . . .
H2 H 0.3382 0.2329 0.5262 0.068 Uiso 1 calc . . R
C3 C 0.1225(3) 0.2156(2) 0.48955(15) 0.0593(6) Uani 1 d . . .
H3 H 0.1023 0.1212 0.5251 0.071 Uiso 1 calc . . R
C4 C 0.0136(3) 0.2891(2) 0.43675(14) 0.0580(6) Uani 1 d . . .
H4 H -0.0811 0.2440 0.4364 0.070 Uiso 1 calc . . R
C5 C 0.0421(2) 0.4321(2) 0.38270(13) 0.0467(5) Uani 1 d . . .
C6 C 0.1848(2) 0.5002(2) 0.38398(12) 0.0425(5) Uani 1 d . . .
C7 C 0.1052(2) 0.7177(2) 0.27962(12) 0.0433(5) Uani 1 d . . .
C8 C -0.0390(3) 0.6485(2) 0.27755(14) 0.0545(5) Uani 1 d . . .
H8 H -0.1128 0.6987 0.2411 0.065 Uiso 1 calc . . R
C9 C -0.0698(3) 0.5119(2) 0.32750(14) 0.0564(6) Uani 1 d . . .
H9 H -0.1653 0.4689 0.3260 0.068 Uiso 1 calc . . R
C10 C 0.2485(2) 0.9354(2) 0.22984(12) 0.0417(5) Uani 1 d . . .
C11 C 0.2508(2) 1.0870(2) 0.17210(12) 0.0434(5) Uani 1 d . . .
C12 C 0.2012(3) 1.1025(2) 0.08319(13) 0.0521(5) Uani 1 d . . .
H12 H 0.1664 1.0170 0.0620 0.063 Uiso 1 calc . . R
C13 C 0.2021(3) 1.2405(2) 0.02572(14) 0.0573(6) Uani 1 d . . .
H13 H 0.1696 1.2458 -0.0336 0.069 Uiso 1 calc . . R
C14 C 0.2510(3) 1.3727(2) 0.05487(13) 0.0536(6) Uani 1 d . . .
C15 C 0.2935(3) 1.3593(2) 0.14645(13) 0.0546(6) Uani 1 d . . .
H15 H 0.3213 1.4462 0.1698 0.065 Uiso 1 calc . . R
C16 C 0.2945(3) 1.2198(2) 0.20217(13) 0.0502(5) Uani 1 d . . .
H16 H 0.3255 1.2143 0.2620 0.060 Uiso 1 calc . . R
C17 C 0.3020(4) 1.6475(3) 0.02714(17) 0.0856(8) Uani 1 d . . .
H17A H 0.2172 1.6844 0.0749 0.128 Uiso 1 calc . . GR
H17B H 0.3185 1.7249 -0.0266 0.128 Uiso 1 calc . . GR
H17C H 0.3990 1.6259 0.0537 0.128 Uiso 1 calc . . GR
C18 C 0.2206(4) 1.5184(3) -0.10007(16) 0.0928(10) Uani 1 d . . .
H18A H 0.2890 1.4439 -0.1356 0.139 Uiso 1 calc . . GR
H18B H 0.2371 1.6202 -0.1317 0.139 Uiso 1 calc . . GR
H18C H 0.1105 1.4976 -0.0963 0.139 Uiso 1 calc . . GR
C19 C 0.5088(2) 0.9608(2) 0.27280(12) 0.0414(5) Uani 1 d . . .
C20 C 0.5380(2) 1.0257(2) 0.35041(13) 0.0501(5) Uani 1 d . . .
H20 H 0.4636 1.0213 0.4068 0.060 Uiso 1 calc . . R
C21 C 0.6781(3) 1.0976(3) 0.34475(16) 0.0620(6) Uani 1 d . . .
H21 H 0.6970 1.1431 0.3970 0.074 Uiso 1 calc . . R
C22 C 0.7893(3) 1.1020(3) 0.26225(17) 0.0639(6) Uani 1 d . . .
H22 H 0.8840 1.1493 0.2588 0.077 Uiso 1 calc . . R
C23 C 0.7604(3) 1.0364(3) 0.18491(16) 0.0599(6) Uani 1 d . . .
H23 H 0.8357 1.0398 0.1289 0.072 Uiso 1 calc . . R
C24 C 0.6203(2) 0.9654(2) 0.18928(14) 0.0504(5) Uani 1 d . . .
H24 H 0.6011 0.9212 0.1366 0.060 Uiso 1 calc . . R
B1 B 0.3671(3) 0.7237(3) 0.33953(15) 0.0441(5) Uani 1 d . . .

loop_
_atom_site_aniso_label
_atom_site_aniso_U_11
_atom_site_aniso_U_22
_atom_site_aniso_U_33
_atom_site_aniso_U_23
_atom_site_aniso_U_13
_atom_site_aniso_U_12
F1 0.0750(9) 0.0748(8) 0.0548(7) 0.0134(6) -0.0281(6) -0.0371(7)
F2 0.0396(7) 0.0540(7) 0.1091(10) 0.0131(7) -0.0024(7) -0.0002(6)
N1 0.0375(9) 0.0446(9) 0.0430(8) -0.0019(7) -0.0090(7) -0.0073(7)
N2 0.0412(10) 0.0487(10) 0.0533(9) 0.0014(8) -0.0140(8) -0.0065(8)
N3 0.0360(9) 0.0444(9) 0.0435(8) -0.0005(7) -0.0078(7) -0.0064(7)
N4 0.130(2) 0.0465(11) 0.0555(11) 0.0043(9) -0.0205(11) -0.0041(11)
C1 0.0464(13) 0.0495(12) 0.0573(11) 0.0041(10) -0.0119(10) -0.0104(10)
C2 0.0603(15) 0.0512(13) 0.0600(12) 0.0041(10) -0.0167(11) -0.0073(11)
C3 0.0677(16) 0.0477(12) 0.0619(12) 0.0050(10) -0.0094(11) -0.0184(11)
C4 0.0577(14) 0.0561(13) 0.0638(13) -0.0036(11) -0.0102(11) -0.0258(11)
C5 0.0478(12) 0.0482(12) 0.0471(10) -0.0076(9) -0.0094(9) -0.0125(9)
C6 0.0422(12) 0.0456(11) 0.0402(9) -0.0046(9) -0.0057(8) -0.0072(9)
C7 0.0409(12) 0.0489(12) 0.0423(10) -0.0059(9) -0.0112(9) -0.0055(9)
C8 0.0471(13) 0.0590(13) 0.0627(12) 0.0005(11) -0.0240(10) -0.0110(10)
C9 0.0475(13) 0.0627(14) 0.0650(13) -0.0036(11) -0.0192(10) -0.0208(11)
C10 0.0392(11) 0.0471(11) 0.0385(9) -0.0049(8) -0.0064(8) -0.0015(9)
C11 0.0412(11) 0.0439(11) 0.0432(10) -0.0024(9) -0.0047(8) -0.0007(9)
C12 0.0572(14) 0.0510(12) 0.0501(11) -0.0051(10) -0.0149(10) -0.0027(10)
C13 0.0711(16) 0.0556(13) 0.0452(11) -0.0003(10) -0.0174(10) 0.0038(11)
C14 0.0644(15) 0.0455(12) 0.0471(11) -0.0011(10) -0.0059(10) 0.0033(11)
C15 0.0684(15) 0.0440(12) 0.0514(11) -0.0076(10) -0.0112(10) 0.0005(10)
C16 0.0578(14) 0.0494(12) 0.0429(10) -0.0044(9) -0.0115(9) 0.0036(10)
C17 0.125(3) 0.0534(15) 0.0729(15) 0.0055(12) -0.0090(15) -0.0072(15)
C18 0.147(3) 0.0693(17) 0.0590(14) 0.0154(13) -0.0269(16) -0.0018(17)
C19 0.0372(11) 0.0375(10) 0.0487(10) 0.0031(9) -0.0100(9) -0.0032(8)
C20 0.0494(13) 0.0501(12) 0.0519(11) -0.0014(10) -0.0102(9) -0.0110(10)
C21 0.0618(16) 0.0596(14) 0.0703(14) -0.0021(11) -0.0220(13) -0.0190(11)
C22 0.0456(14) 0.0580(14) 0.0893(16) 0.0091(12) -0.0197(13) -0.0157(11)
C23 0.0426(13) 0.0617(14) 0.0681(13) 0.0068(11) 0.0035(10) -0.0075(11)
C24 0.0454(13) 0.0485(12) 0.0543(11) -0.0002(9) -0.0043(10) -0.0029(10)
B1 0.0358(13) 0.0489(13) 0.0470(12) 0.0016(10) -0.0078(10) -0.0068(10)

loop_
_atom_type_symbol
_atom_type_description
_atom_type_scat_dispersion_real
_atom_type_scat_dispersion_imag
_atom_type_scat_source
C C 0.0033 0.0016 'International Tables Vol C Tables 4.2.6.8 and 6.1.1.4'
H H 0.0000 0.0000 'International Tables Vol C Tables 4.2.6.8 and 6.1.1.4'
B B 0.0013 0.0007 'International Tables Vol C Tables 4.2.6.8 and 6.1.1.4'
F F 0.0171 0.0103 'International Tables Vol C Tables 4.2.6.8 and 6.1.1.4'
N N 0.0061 0.0033 'International Tables Vol C Tables 4.2.6.8 and 6.1.1.4'

loop_
_geom_angle_atom_site_label_1
_geom_angle_atom_site_label_2
_geom_angle_atom_site_label_3
_geom_angle
_geom_angle_site_symmetry_1
_geom_angle_site_symmetry_3
C6 N1 B1 119.48(14) . .
C7 N1 C6 120.51(16) . .
C7 N1 B1 119.96(16) . .
C10 N2 C7 120.66(15) . .
C10 N3 C19 121.83(16) . .
C10 N3 B1 123.52(16) . .
C19 N3 B1 114.25(14) . .
C14 N4 C17 121.80(18) . .
C14 N4 C18 120.84(19) . .
C17 N4 C18 117.3(2) . .
C2 C1 H1 119.7 . .
C2 C1 C6 120.6(2) . .
C6 C1 H1 119.7 . .
C1 C2 H2 119.5 . .
C1 C2 C3 121.09(19) . .
C3 C2 H2 119.5 . .
C2 C3 H3 120.3 . .
C4 C3 C2 119.4(2) . .
C4 C3 H3 120.3 . .
C3 C4 H4 119.5 . .
C3 C4 C5 121.1(2) . .
C5 C4 H4 119.5 . .
C4 C5 C9 122.32(19) . .
C6 C5 C4 119.24(17) . .
C6 C5 C9 118.43(18) . .
N1 C6 C5 119.94(16) . .
C1 C6 N1 121.48(18) . .
C1 C6 C5 118.58(18) . .
N1 C7 C8 119.69(18) . .
N2 C7 N1 124.45(17) . .
N2 C7 C8 115.85(16) . .
C7 C8 H8 119.6 . .
C9 C8 C7 120.82(18) . .
C9 C8 H8 119.6 . .
C5 C9 H9 119.7 . .
C8 C9 C5 120.59(19) . .
C8 C9 H9 119.7 . .
N2 C10 N3 122.69(17) . .
N2 C10 C11 115.06(15) . .
N3 C10 C11 122.25(17) . .
C12 C11 C10 119.35(16) . .
C16 C11 C10 123.98(15) . .
C16 C11 C12 116.63(17) . .
C11 C12 H12 119.0 . .
C13 C12 C11 122.01(18) . .
C13 C12 H12 119.0 . .
C12 C13 H13 119.4 . .
C12 C13 C14 121.17(17) . .
C14 C13 H13 119.4 . .
N4 C14 C13 121.36(17) . .
N4 C14 C15 121.68(19) . .
C13 C14 C15 116.96(18) . .
C14 C15 H15 119.5 . .
C16 C15 C14 120.98(18) . .
C16 C15 H15 119.5 . .
C11 C16 H16 118.9 . .
C15 C16 C11 122.14(16) . .
C15 C16 H16 118.9 . .
N4 C17 H17A 109.5 . .
N4 C17 H17B 109.5 . .
N4 C17 H17C 109.5 . .
H17A C17 H17B 109.5 . .
H17A C17 H17C 109.5 . .
H17B C17 H17C 109.5 . .
N4 C18 H18A 109.5 . .
N4 C18 H18B 109.5 . .
N4 C18 H18C 109.5 . .
H18A C18 H18B 109.5 . .
H18A C18 H18C 109.5 . .
H18B C18 H18C 109.5 . .
C20 C19 N3 119.74(17) . .
C20 C19 C24 120.08(19) . .
C24 C19 N3 120.12(16) . .
C19 C20 H20 120.0 . .
C19 C20 C21 119.9(2) . .
C21 C20 H20 120.0 . .
C20 C21 H21 119.9 . .
C22 C21 C20 120.2(2) . .
C22 C21 H21 119.9 . .
C21 C22 H22 120.1 . .
C23 C22 C21 119.8(2) . .
C23 C22 H22 120.1 . .
C22 C23 H23 119.7 . .
C22 C23 C24 120.6(2) . .
C24 C23 H23 119.7 . .
C19 C24 H24 120.3 . .
C23 C24 C19 119.36(18) . .
C23 C24 H24 120.3 . .
F1 B1 F2 109.28(16) . .
F1 B1 N1 109.55(16) . .
F1 B1 N3 110.15(16) . .
F2 B1 N1 110.08(16) . .
F2 B1 N3 109.08(16) . .
N3 B1 N1 108.68(15) . .

loop_
_geom_bond_atom_site_label_1
_geom_bond_atom_site_label_2
_geom_bond_distance
_geom_bond_site_symmetry_2
F1 B1 1.385(2) .
F2 B1 1.386(2) .
N1 C6 1.401(2) .
N1 C7 1.355(2) .
N1 B1 1.560(3) .
N2 C7 1.349(2) .
N2 C10 1.331(2) .
N3 C10 1.337(2) .
N3 C19 1.444(2) .
N3 B1 1.533(3) .
N4 C14 1.371(3) .
N4 C17 1.440(3) .
N4 C18 1.455(3) .
C1 H1 0.9300 .
C1 C2 1.368(3) .
C1 C6 1.401(3) .
C2 H2 0.9300 .
C2 C3 1.387(3) .
C3 H3 0.9300 .
C3 C4 1.361(3) .
C4 H4 0.9300 .
C4 C5 1.407(3) .
C5 C6 1.404(3) .
C5 C9 1.419(3) .
C7 C8 1.422(3) .
C8 H8 0.9300 .
C8 C9 1.339(3) .
C9 H9 0.9300 .
C10 C11 1.475(3) .
C11 C12 1.392(2) .
C11 C16 1.388(3) .
C12 H12 0.9300 .
C12 C13 1.375(3) .
C13 H13 0.9300 .
C13 C14 1.395(3) .
C14 C15 1.404(3) .
C15 H15 0.9300 .
C15 C16 1.375(3) .
C16 H16 0.9300 .
C17 H17A 0.9600 .
C17 H17B 0.9600 .
C17 H17C 0.9600 .
C18 H18A 0.9600 .
C18 H18B 0.9600 .
C18 H18C 0.9600 .
C19 C20 1.371(2) .
C19 C24 1.384(3) .
C20 H20 0.9300 .
C20 C21 1.384(3) .
C21 H21 0.9300 .
C21 C22 1.371(3) .
C22 H22 0.9300 .
C22 C23 1.370(3) .
C23 H23 0.9300 .
C23 C24 1.381(3) .
C24 H24 0.9300 .

loop_
_geom_torsion_atom_site_label_1
_geom_torsion_atom_site_label_2
_geom_torsion_atom_site_label_3
_geom_torsion_atom_site_label_4
_geom_torsion
_geom_torsion_site_symmetry_1
_geom_torsion_site_symmetry_2
_geom_torsion_site_symmetry_3
_geom_torsion_site_symmetry_4
N1 C7 C8 C9 0.2(3) . . . .
N2 C7 C8 C9 -178.60(17) . . . .
N2 C10 C11 C12 -39.7(2) . . . .
N2 C10 C11 C16 137.89(19) . . . .
N3 C10 C11 C12 140.47(19) . . . .
N3 C10 C11 C16 -41.9(3) . . . .
N3 C19 C20 C21 178.04(17) . . . .
N3 C19 C24 C23 -177.46(17) . . . .
N4 C14 C15 C16 -176.0(2) . . . .
C1 C2 C3 C4 -0.2(3) . . . .
C2 C1 C6 N1 178.03(16) . . . .
C2 C1 C6 C5 -1.6(3) . . . .
C2 C3 C4 C5 -0.1(3) . . . .
C3 C4 C5 C6 -0.4(3) . . . .
C3 C4 C5 C9 -179.57(19) . . . .
C4 C5 C6 N1 -178.38(15) . . . .
C4 C5 C6 C1 1.2(3) . . . .
C4 C5 C9 C8 179.47(18) . . . .
C6 N1 C7 N2 179.62(15) . . . .
C6 N1 C7 C8 0.9(3) . . . .
C6 N1 B1 F1 -57.3(2) . . . .
C6 N1 B1 F2 62.9(2) . . . .
C6 N1 B1 N3 -177.73(13) . . . .
C6 C1 C2 C3 1.1(3) . . . .
C6 C5 C9 C8 0.3(3) . . . .
C7 N1 C6 C1 178.98(16) . . . .
C7 N1 C6 C5 -1.4(2) . . . .
C7 N1 B1 F1 120.33(17) . . . .
C7 N1 B1 F2 -119.48(18) . . . .
C7 N1 B1 N3 -0.1(2) . . . .
C7 N2 C10 N3 0.9(3) . . . .
C7 N2 C10 C11 -178.92(14) . . . .
C7 C8 C9 C5 -0.8(3) . . . .
C9 C5 C6 N1 0.8(3) . . . .
C9 C5 C6 C1 -179.60(17) . . . .
C10 N2 C7 N1 -2.5(3) . . . .
C10 N2 C7 C8 176.21(16) . . . .
C10 N3 C19 C20 113.60(19) . . . .
C10 N3 C19 C24 -69.2(2) . . . .
C10 N3 B1 F1 -121.41(18) . . . .
C10 N3 B1 F2 118.64(19) . . . .
C10 N3 B1 N1 -1.4(2) . . . .
C10 C11 C12 C13 -179.36(18) . . . .
C10 C11 C16 C15 -179.35(18) . . . .
C11 C12 C13 C14 -1.0(3) . . . .
C12 C11 C16 C15 -1.7(3) . . . .
C12 C13 C14 N4 177.1(2) . . . .
C12 C13 C14 C15 -2.2(3) . . . .
C13 C14 C15 C16 3.3(3) . . . .
C14 C15 C16 C11 -1.4(3) . . . .
C16 C11 C12 C13 2.9(3) . . . .
C17 N4 C14 C13 177.1(2) . . . .
C17 N4 C14 C15 -3.7(4) . . . .
C18 N4 C14 C13 -1.8(4) . . . .
C18 N4 C14 C15 177.5(2) . . . .
C19 N3 C10 N2 173.37(15) . . . .
C19 N3 C10 C11 -6.8(2) . . . .
C19 N3 B1 F1 65.8(2) . . . .
C19 N3 B1 F2 -54.18(19) . . . .
C19 N3 B1 N1 -174.22(14) . . . .
C19 C20 C21 C22 -1.1(3) . . . .
C20 C19 C24 C23 -0.3(3) . . . .
C20 C21 C22 C23 0.8(3) . . . .
C21 C22 C23 C24 -0.2(3) . . . .
C22 C23 C24 C19 0.0(3) . . . .
C24 C19 C20 C21 0.8(3) . . . .
B1 N1 C6 C1 -3.4(2) . . . .
B1 N1 C6 C5 176.21(15) . . . .
B1 N1 C7 N2 2.0(3) . . . .
B1 N1 C7 C8 -176.70(16) . . . .
B1 N3 C10 N2 1.1(3) . . . .
B1 N3 C10 C11 -179.10(15) . . . .
B1 N3 C19 C20 -73.4(2) . . . .
B1 N3 C19 C24 103.75(18) . . . .
